data_7107611
loop_
_publ_author_name
'Hong Hou'
'Yuan Zhang'
'Chao-Guo Yan'

_publ_section_title
;
 One-pot synthesis of 4-substituted isoquinolinium zwitterionic salts by
 metal-free C-H bond activation
;
_journal_name_full Chem.Commun.
_journal_page_first 4492
_journal_paper_doi 10.1039/c2cc30708a
_journal_volume 48
_journal_year 2012
_chemical_formula_moiety 'C32 H30 N2 O4'
_chemical_formula_sum 'C32 H30 N2 O4'
_chemical_formula_weight 506.58
_chemical_name_systematic
;
?
;
_space_group_IT_number 2
_symmetry_cell_setting monoclinic
_symmetry_space_group_name_Hall '-P 1'
_symmetry_space_group_name_H-M 'P -1'
_atom_sites_solution_hydrogens geom
_atom_sites_solution_primary direct
_atom_sites_solution_secondary difmap
_audit_creation_method SHELXL-97
_cell_angle_alpha 86.613(4)
_cell_angle_beta 76.168(4)
_cell_angle_gamma 84.075(4)
_cell_formula_units_Z 2
_cell_length_a 9.822(3)
_cell_length_b 12.203(4)
_cell_length_c 12.763(4)
_cell_measurement_temperature 296(2)
_cell_volume 1476.5(8)
_computing_structure_refinement 'SHELXL-97 (Sheldrick, 1997)'
_computing_structure_solution 'SHELXS-97 (Sheldrick, 1990)'
_diffrn_ambient_temperature 296(2)
_diffrn_measured_fraction_theta_full 0.980
_diffrn_measured_fraction_theta_max 0.980
_diffrn_radiation_monochromator graphite
_diffrn_radiation_source 'fine-focus sealed tube'
_diffrn_radiation_type MoK\a
_diffrn_radiation_wavelength 0.71073
_diffrn_reflns_av_R_equivalents 0.0671
_diffrn_reflns_av_sigmaI/netI 0.1310
_diffrn_reflns_limit_h_max 12
_diffrn_reflns_limit_h_min -10
_diffrn_reflns_limit_k_max 15
_diffrn_reflns_limit_k_min -15
_diffrn_reflns_limit_l_max 16
_diffrn_reflns_limit_l_min -16
_diffrn_reflns_number 12504
_diffrn_reflns_theta_full 26.95
_diffrn_reflns_theta_max 26.95
_diffrn_reflns_theta_min 1.64
_exptl_absorpt_coefficient_mu 0.075
_exptl_absorpt_correction_T_max 0.993
_exptl_absorpt_correction_T_min 0.982
_exptl_absorpt_correction_type multi-scan
_exptl_absorpt_process_details sadabs
_exptl_crystal_density_diffrn 1.140
_exptl_crystal_density_method 'not measured'
_exptl_crystal_F_000 536
_exptl_crystal_size_max 0.3
_exptl_crystal_size_mid 0.2
_exptl_crystal_size_min 0.1
_refine_diff_density_max 1.600
_refine_diff_density_min -0.337
_refine_diff_density_rms 0.154
_refine_ls_extinction_method none
_refine_ls_goodness_of_fit_ref 1.282
_refine_ls_hydrogen_treatment constr
_refine_ls_matrix_type full
_refine_ls_number_parameters 346
_refine_ls_number_reflns 6283
_refine_ls_number_restraints 0
_refine_ls_restrained_S_all 1.282
_refine_ls_R_factor_all 0.2677
_refine_ls_R_factor_gt 0.1439
_refine_ls_shift/su_max 0.000
_refine_ls_shift/su_mean 0.000
_refine_ls_structure_factor_coef Fsqd
_refine_ls_weighting_details 'calc w=1/[\s^2^(Fo^2^)+(0.2000P)^2^+0.0000P] where P=(Fo^2^+2Fc^2^)/3'
_refine_ls_weighting_scheme calc
_refine_ls_wR_factor_gt 0.4045
_refine_ls_wR_factor_ref 0.4710
_reflns_number_gt 2283
_reflns_number_total 6409
_reflns_threshold_expression >2sigma(I)
_cod_data_source_file c2cc30708a.txt
_cod_data_source_block hh110419_0m
_cod_original_cell_volume 1476.6(8)
_cod_original_sg_symbol_Hall '-P 1 '
_cod_database_code 7107611

loop_
_symmetry_equiv_pos_as_xyz
'x, y, z'
'-x, -y, -z'

loop_
_atom_site_label
_atom_site_type_symbol
_atom_site_fract_x
_atom_site_fract_y
_atom_site_fract_z
_atom_site_U_iso_or_equiv
_atom_site_adp_type
_atom_site_occupancy
_atom_site_symmetry_multiplicity
_atom_site_calc_flag
_atom_site_refinement_flags
C1 C 0.7952(7) 0.1326(6) 0.5416(5) 0.0470(17) Uani 1 1 d .
C2 C 0.7156(7) 0.1851(6) 0.4712(5) 0.0552(19) Uani 1 1 d .
H2 H 0.6220 0.1718 0.4797 0.066 Uiso 1 1 calc R
C3 C 0.7763(8) 0.2546(7) 0.3915(6) 0.066(2) Uani 1 1 d .
H3 H 0.7219 0.2896 0.3467 0.079 Uiso 1 1 calc R
C4 C 0.9141(9) 0.2758(6) 0.3737(7) 0.068(2) Uani 1 1 d .
H4 H 0.9519 0.3240 0.3176 0.081 Uiso 1 1 calc R
C5 C 0.9958(8) 0.2259(6) 0.4386(6) 0.062(2) Uani 1 1 d .
H5 H 1.0897 0.2398 0.4263 0.074 Uiso 1 1 calc R
C6 C 0.9383(7) 0.1528(6) 0.5247(5) 0.0497(18) Uani 1 1 d .
C7 C 1.0183(7) 0.1019(6) 0.5917(6) 0.0508(18) Uani 1 1 d .
H7 H 1.1121 0.1155 0.5809 0.061 Uiso 1 1 calc R
C8 C 1.0492(7) -0.0156(6) 0.7463(6) 0.0551(19) Uani 1 1 d .
H8A H 1.0140 -0.0848 0.7766 0.066 Uiso 1 1 calc R
H8B H 1.1459 -0.0314 0.7062 0.066 Uiso 1 1 calc R
C9 C 1.0462(6) 0.0584(6) 0.8356(5) 0.0493(17) Uani 1 1 d .
C10 C 0.9385(7) 0.1415(6) 0.8692(6) 0.062(2) Uani 1 1 d .
H10 H 0.8614 0.1503 0.8380 0.075 Uiso 1 1 calc R
C11 C 0.9464(9) 0.2109(7) 0.9494(6) 0.070(2) Uani 1 1 d .
H11 H 0.8768 0.2681 0.9709 0.083 Uiso 1 1 calc R
C12 C 1.0596(8) 0.1933(6) 0.9966(6) 0.0577(19) Uani 1 1 d .
C13 C 1.1608(8) 0.1142(7) 0.9676(6) 0.061(2) Uani 1 1 d .
H13 H 1.2345 0.1040 1.0024 0.073 Uiso 1 1 calc R
C14 C 1.1583(7) 0.0466(6) 0.8864(5) 0.0555(19) Uani 1 1 d .
H14 H 1.2319 -0.0077 0.8648 0.067 Uiso 1 1 calc R
C15 C 0.8259(6) 0.0105(6) 0.6904(5) 0.0461(17) Uani 1 1 d .
H15 H 0.7922 -0.0400 0.7456 0.055 Uiso 1 1 calc R
C16 C 0.7365(6) 0.0609(5) 0.6291(5) 0.0450(16) Uani 1 1 d .
C17 C 0.5840(6) 0.0388(5) 0.6545(5) 0.0427(16) Uani 1 1 d .
H17 H 0.5643 0.0217 0.5858 0.051 Uiso 1 1 calc R
C18 C 0.5524(6) -0.0616(5) 0.7289(5) 0.0443(16) Uani 1 1 d .
C19 C 0.5612(7) -0.1638(6) 0.6848(6) 0.0555(19) Uani 1 1 d .
H19 H 0.5859 -0.1690 0.6101 0.067 Uiso 1 1 calc R
C20 C 0.5344(9) -0.2588(7) 0.7488(7) 0.069(2) Uani 1 1 d .
H20 H 0.5422 -0.3262 0.7165 0.083 Uiso 1 1 calc R
C21 C 0.4958(8) -0.2539(7) 0.8608(7) 0.064(2) Uani 1 1 d .
C22 C 0.4877(8) -0.1533(7) 0.9039(6) 0.060(2) Uani 1 1 d .
H22 H 0.4642 -0.1483 0.9787 0.072 Uiso 1 1 calc R
C23 C 0.5132(7) -0.0586(6) 0.8407(5) 0.0542(19) Uani 1 1 d .
H23 H 0.5039 0.0086 0.8737 0.065 Uiso 1 1 calc R
C24 C 0.4646(11) -0.3611(8) 0.9305(8) 0.096(3) Uani 1 1 d .
H24A H 0.5373 -0.4186 0.9047 0.144 Uiso 1 1 calc R
H24B H 0.3753 -0.3830 0.9254 0.144 Uiso 1 1 calc R
H24C H 0.4619 -0.3480 1.0044 0.144 Uiso 1 1 calc R
C25 C 0.4884(6) 0.1441(5) 0.6930(5) 0.0455(16) Uani 1 1 d .
C26 C 0.3659(6) 0.1648(6) 0.6544(5) 0.0460(16) Uani 1 1 d .
C27 C 0.2691(7) 0.2684(6) 0.6846(6) 0.0550(19) Uani 1 1 d .
H27A H 0.1916 0.2498 0.7437 0.066 Uiso 1 1 calc R
H27B H 0.2298 0.2933 0.6235 0.066 Uiso 1 1 calc R
C28 C 0.3359(7) 0.3634(6) 0.7178(6) 0.0554(19) Uani 1 1 d .
C29 C 0.4237(8) 0.3188(6) 0.7961(6) 0.062(2) Uani 1 1 d .
H29A H 0.3606 0.3019 0.8648 0.075 Uiso 1 1 calc R
H29B H 0.4791 0.3763 0.8076 0.075 Uiso 1 1 calc R
C30 C 0.5226(7) 0.2166(6) 0.7614(5) 0.0498(17) Uani 1 1 d .
C31 C 0.4311(9) 0.4148(7) 0.6183(7) 0.089(3) Uani 1 1 d .
H31A H 0.4761 0.4730 0.6400 0.133 Uiso 1 1 calc R
H31B H 0.3757 0.4442 0.5689 0.133 Uiso 1 1 calc R
H31C H 0.5015 0.3595 0.5837 0.133 Uiso 1 1 calc R
C32 C 0.2232(9) 0.4521(7) 0.7712(7) 0.082(3) Uani 1 1 d .
H32A H 0.1583 0.4193 0.8302 0.123 Uiso 1 1 calc R
H32B H 0.1734 0.4848 0.7192 0.123 Uiso 1 1 calc R
H32C H 0.2672 0.5079 0.7977 0.123 Uiso 1 1 calc R
N1 N 0.9630(5) 0.0340(5) 0.6712(5) 0.0491(15) Uani 1 1 d .
N2 N 1.0672(9) 0.2670(7) 1.0817(6) 0.081(2) Uani 1 1 d .
O1 O 0.9812(11) 0.3455(7) 1.1016(6) 0.156(4) Uani 1 1 d .
O2 O 1.1529(8) 0.2462(7) 1.1335(6) 0.111(3) Uani 1 1 d .
O3 O 0.6295(5) 0.2008(4) 0.8009(4) 0.0650(15) Uani 1 1 d .
O4 O 0.3317(5) 0.1001(4) 0.5927(4) 0.0602(14) Uani 1 1 d .

loop_
_atom_site_aniso_label
_atom_site_aniso_U_11
_atom_site_aniso_U_22
_atom_site_aniso_U_33
_atom_site_aniso_U_23
_atom_site_aniso_U_13
_atom_site_aniso_U_12
C1 0.038(3) 0.054(4) 0.047(4) -0.006(3) -0.005(3) -0.002(3)
C2 0.047(4) 0.068(5) 0.049(4) 0.002(4) -0.013(3) 0.004(4)
C3 0.059(5) 0.077(6) 0.055(5) 0.007(4) -0.009(4) 0.003(4)
C4 0.069(5) 0.061(5) 0.063(5) 0.006(4) 0.004(4) -0.006(4)
C5 0.050(4) 0.065(5) 0.064(5) 0.003(4) 0.001(4) -0.014(4)
C6 0.037(4) 0.054(4) 0.054(4) -0.011(4) -0.001(3) 0.000(3)
C7 0.038(4) 0.057(4) 0.056(4) -0.009(4) -0.006(3) -0.005(3)
C8 0.041(4) 0.057(4) 0.069(5) -0.008(4) -0.018(3) 0.003(3)
C9 0.031(3) 0.061(5) 0.054(4) 0.000(3) -0.009(3) -0.001(3)
C10 0.047(4) 0.069(5) 0.072(5) -0.014(4) -0.021(4) 0.013(4)
C11 0.070(5) 0.071(6) 0.064(5) -0.010(4) -0.014(4) 0.011(4)
C12 0.052(4) 0.074(5) 0.047(4) -0.007(4) -0.013(3) 0.002(4)
C13 0.053(4) 0.087(6) 0.048(4) -0.001(4) -0.019(3) -0.009(4)
C14 0.035(4) 0.072(5) 0.056(4) -0.001(4) -0.010(3) 0.005(3)
C15 0.029(3) 0.054(4) 0.055(4) -0.002(3) -0.010(3) -0.003(3)
C16 0.039(4) 0.051(4) 0.045(4) -0.008(3) -0.008(3) 0.001(3)
C17 0.037(3) 0.049(4) 0.045(4) -0.004(3) -0.013(3) -0.006(3)
C18 0.033(3) 0.050(4) 0.048(4) -0.002(3) -0.007(3) 0.001(3)
C19 0.062(5) 0.058(5) 0.050(4) -0.009(4) -0.017(3) -0.006(4)
C20 0.083(6) 0.054(5) 0.078(6) 0.003(4) -0.030(5) -0.015(4)
C21 0.063(5) 0.062(5) 0.070(5) 0.002(4) -0.022(4) -0.008(4)
C22 0.060(5) 0.069(5) 0.051(4) 0.003(4) -0.014(4) -0.003(4)
C23 0.046(4) 0.066(5) 0.049(4) -0.005(4) -0.008(3) -0.003(3)
C24 0.128(9) 0.080(7) 0.087(6) 0.032(5) -0.042(6) -0.023(6)
C25 0.033(3) 0.047(4) 0.053(4) -0.004(3) -0.005(3) -0.001(3)
C26 0.036(4) 0.051(4) 0.050(4) 0.001(3) -0.008(3) -0.005(3)
C27 0.039(4) 0.063(5) 0.060(4) 0.006(4) -0.009(3) -0.002(3)
C28 0.048(4) 0.049(4) 0.067(5) 0.005(4) -0.012(4) 0.000(3)
C29 0.063(5) 0.059(5) 0.063(5) -0.014(4) -0.015(4) 0.003(4)
C30 0.039(4) 0.056(4) 0.055(4) -0.006(3) -0.015(3) 0.002(3)
C31 0.078(6) 0.076(6) 0.104(7) 0.018(5) -0.010(5) -0.011(5)
C32 0.067(5) 0.068(6) 0.101(7) -0.008(5) -0.010(5) 0.017(4)
N1 0.036(3) 0.052(4) 0.061(4) -0.006(3) -0.014(3) 0.002(3)
N2 0.091(6) 0.085(6) 0.065(5) -0.013(4) -0.020(4) 0.007(5)
O1 0.221(10) 0.135(7) 0.117(6) -0.060(5) -0.072(6) 0.068(7)
O2 0.093(5) 0.163(7) 0.090(5) -0.044(5) -0.039(4) -0.012(5)
O3 0.056(3) 0.070(3) 0.078(3) -0.021(3) -0.034(3) 0.004(3)
O4 0.043(3) 0.073(3) 0.068(3) -0.012(3) -0.020(2) 0.000(2)

loop_
_atom_type_symbol
_atom_type_description
_atom_type_scat_dispersion_real
_atom_type_scat_dispersion_imag
_atom_type_scat_source
C C 0.0033 0.0016 'International Tables Vol C Tables 4.2.6.8 and 6.1.1.4'
H H 0.0000 0.0000 'International Tables Vol C Tables 4.2.6.8 and 6.1.1.4'
N N 0.0061 0.0033 'International Tables Vol C Tables 4.2.6.8 and 6.1.1.4'
O O 0.0106 0.0060 'International Tables Vol C Tables 4.2.6.8 and 6.1.1.4'

loop_
_geom_angle_atom_site_label_1
_geom_angle_atom_site_label_2
_geom_angle_atom_site_label_3
_geom_angle
C2 C1 C6 118.6(6)
C2 C1 C16 122.4(6)
C6 C1 C16 119.0(6)
C3 C2 C1 119.6(7)
C2 C3 C4 122.9(8)
C5 C4 C3 119.7(7)
C4 C5 C6 120.4(7)
C7 C6 C1 119.7(6)
C7 C6 C5 121.5(7)
C1 C6 C5 118.8(7)
N1 C7 C6 120.6(6)
C9 C8 N1 112.2(5)
C10 C9 C14 118.1(7)
C10 C9 C8 123.1(6)
C14 C9 C8 118.7(6)
C11 C10 C9 119.9(7)
C12 C11 C10 118.6(7)
C13 C12 C11 122.5(7)
C13 C12 N2 119.1(7)
C11 C12 N2 118.4(7)
C12 C13 C14 120.3(7)
C13 C14 C9 120.6(7)
N1 C15 C16 121.1(6)
C15 C16 C1 117.4(6)
C15 C16 C17 120.7(6)
C1 C16 C17 121.9(6)
C16 C17 C18 113.2(5)
C16 C17 C25 110.6(5)
C18 C17 C25 114.0(5)
C19 C18 C23 116.4(7)
C19 C18 C17 119.3(6)
C23 C18 C17 124.2(6)
C18 C19 C20 122.0(7)
C19 C20 C21 120.6(7)
C22 C21 C20 117.3(7)
C22 C21 C24 123.1(8)
C20 C21 C24 119.5(8)
C21 C22 C23 122.3(7)
C22 C23 C18 121.4(7)
C30 C25 C26 121.3(6)
C30 C25 C17 122.1(6)
C26 C25 C17 116.6(6)
O4 C26 C25 122.6(6)
O4 C26 C27 117.2(6)
C25 C26 C27 120.1(6)
C26 C27 C28 115.9(6)
C29 C28 C27 108.3(6)
C29 C28 C31 109.2(7)
C27 C28 C31 109.7(6)
C29 C28 C32 109.9(6)
C27 C28 C32 110.9(6)
C31 C28 C32 108.9(6)
C28 C29 C30 115.5(6)
O3 C30 C25 124.1(6)
O3 C30 C29 116.5(6)
C25 C30 C29 119.3(6)
C7 N1 C15 122.2(6)
C7 N1 C8 119.7(6)
C15 N1 C8 118.0(6)
O2 N2 O1 120.5(9)
O2 N2 C12 120.2(8)
O1 N2 C12 119.2(9)

loop_
_geom_bond_atom_site_label_1
_geom_bond_atom_site_label_2
_geom_bond_distance
C1 C2 1.411(9)
C1 C6 1.416(9)
C1 C16 1.424(9)
C2 C3 1.350(10)
C3 C4 1.367(11)
C4 C5 1.363(10)
C5 C6 1.420(10)
C6 C7 1.375(9)
C7 N1 1.318(8)
C8 C9 1.488(9)
C8 N1 1.489(8)
C9 C10 1.394(9)
C9 C14 1.397(9)
C10 C11 1.388(10)
C11 C12 1.378(10)
C12 C13 1.314(10)
C12 N2 1.470(10)
C13 C14 1.368(9)
C15 N1 1.367(8)
C15 C16 1.386(9)
C16 C17 1.504(8)
C17 C18 1.516(9)
C17 C25 1.543(8)
C18 C19 1.385(9)
C18 C23 1.389(9)
C19 C20 1.388(10)
C20 C21 1.393(11)
C21 C22 1.362(10)
C21 C24 1.552(11)
C22 C23 1.379(10)
C25 C30 1.396(9)
C25 C26 1.400(9)
C26 O4 1.269(7)
C26 C27 1.512(9)
C27 C28 1.517(10)
C28 C29 1.514(10)
C28 C31 1.529(10)
C28 C32 1.529(10)
C29 C30 1.518(9)
C30 O3 1.263(8)
N2 O2 1.189(9)
N2 O1 1.207(9)
